data_7160796
loop_
_publ_author_name
'Shoji, Taku'
'Yamazaki, Akari'
'Yoshida, Miku'
'Yasunami Deceased, Masafumi'
'Mori, Shigeki'
'Okujima, Tetsuo'
'Kamayachi, Takumi'
'Uchiyama, Ikumi'
'Sekiguchi, Ryuta'
'Ito, Shunji'

_publ_section_title
;
 Synthesis of naphth[2,1-<i>a</i>]azulenes <i>via</i> [8 + 2]
 cycloaddition of 2<i>H</i>-cyclohepta[<i>b</i>]furan-2-ones, and their
 reactivity, optical, and structural properties.
;
_journal_issue 44
_journal_name_full 'Organic &amp; biomolecular chemistry'
_journal_page_first 10088
_journal_page_last 10099
_journal_paper_doi 10.1039/d5ob01492a
_journal_volume 23
_journal_year 2025
_chemical_formula_moiety 'C22 H20'
_chemical_formula_sum 'C22 H20'
_chemical_formula_weight 284.38
_space_group_crystal_system monoclinic
_space_group_IT_number 4
_space_group_name_Hall 'P 2yb'
_space_group_name_H-M_alt 'P 1 21 1'
_atom_sites_solution_hydrogens geom
_atom_sites_solution_primary dual
_audit_creation_date 2021-09-17
_audit_creation_method
;
Olex2 1.5
(compiled 2021.08.20 svn.r13c46975 for OlexSys, GUI svn.r6396)
;
_audit_update_record
;
2021-09-21 deposited with the CCDC.	2025-10-13 downloaded from the CCDC.
;
_cell_angle_alpha 90
_cell_angle_beta 95.549(4)
_cell_angle_gamma 90
_cell_formula_units_Z 2
_cell_length_a 11.2176(6)
_cell_length_b 5.5152(2)
_cell_length_c 12.5147(5)
_cell_measurement_reflns_used 10101
_cell_measurement_temperature 100
_cell_measurement_theta_max 30.8780
_cell_measurement_theta_min 1.8200
_cell_volume 770.62(6)
_computing_cell_refinement 'CrysAlisPro 1.171.41.93a (Rigaku OD, 2020)'
_computing_data_collection 'CrystalClear-SM Expert 2.1 b46 (Rigaku, 2016)'
_computing_data_reduction 'CrysAlisPro 1.171.41.93a (Rigaku OD, 2020)'
_computing_molecular_graphics 'Olex2 1.5 (Dolomanov et al., 2009)'
_computing_publication_material 'Olex2 1.5 (Dolomanov et al., 2009)'
_computing_structure_refinement 'SHELXL-2018/3 (Sheldrick, 2018)'
_computing_structure_solution 'SHELXT 2018/2 (Sheldrick, 2018)'
_diffrn_ambient_temperature 100
_diffrn_detector CCD
_diffrn_detector_area_resol_mean 7.111
_diffrn_detector_type 'Rigaku Saturn724+ area detector'
_diffrn_measured_fraction_theta_full 1.000
_diffrn_measured_fraction_theta_max 0.936
_diffrn_measurement_details
;
List of Runs (angles in degrees, time in seconds):

  # Type    Start    End  Width  t~exp~   \w     \q     \k     \f   Frames
#--------------------------------------------------------------------------
  1  \w   -105.00  75.00   0.50    1.00    --  -15.00  45.00   0.00  360
  2  \w   -105.00  75.00   0.50    1.00    --  -15.00  45.00  90.00  360
  3  \w   -105.00  75.00   0.50    1.00    --  -15.00  45.00 180.00  360
  4  \w   -105.00  75.00   0.50    1.00    --  -15.00  45.00 270.00  360
;
_diffrn_measurement_device_type 'Rigaku Varimax with Saturn'
_diffrn_measurement_method '\w scans'
_diffrn_orient_matrix_type 'CrysAlisPro convention (1999,Acta A55,543-557)'
_diffrn_orient_matrix_UB_11 -0.0046429000
_diffrn_orient_matrix_UB_12 -0.1157933000
_diffrn_orient_matrix_UB_13 -0.0247433000
_diffrn_orient_matrix_UB_21 -0.0099753000
_diffrn_orient_matrix_UB_22 0.0559152000
_diffrn_orient_matrix_UB_23 -0.0511198000
_diffrn_orient_matrix_UB_31 0.0625573000
_diffrn_orient_matrix_UB_32 0.0003479000
_diffrn_orient_matrix_UB_33 -0.0044016000
_diffrn_radiation_collimation 0.3
_diffrn_radiation_monochromator 'multi-layer mirror optics'
_diffrn_radiation_probe x-ray
_diffrn_radiation_type 'Mo K\a'
_diffrn_radiation_wavelength 0.71073
_diffrn_reflns_av_R_equivalents 0.0966
_diffrn_reflns_av_unetI/netI 0.0782
_diffrn_reflns_Laue_measured_fraction_full 1.000
_diffrn_reflns_Laue_measured_fraction_max 0.936
_diffrn_reflns_limit_h_max 15
_diffrn_reflns_limit_h_min -15
_diffrn_reflns_limit_k_max 7
_diffrn_reflns_limit_k_min -7
_diffrn_reflns_limit_l_max 17
_diffrn_reflns_limit_l_min -17
_diffrn_reflns_number 15985
_diffrn_reflns_point_group_measured_fraction_full 0.999
_diffrn_reflns_point_group_measured_fraction_max 0.905
_diffrn_reflns_theta_full 25.242
_diffrn_reflns_theta_max 30.778
_diffrn_reflns_theta_min 1.635
_diffrn_source 'rotating anode X-ray generator'
_diffrn_source_current 24.0
_diffrn_source_power 1.2
_diffrn_source_target Mo
_diffrn_source_type 'MicroMax 007'
_diffrn_source_voltage 50.0
_exptl_absorpt_coefficient_mu 0.069
_exptl_absorpt_correction_T_max 1.00000
_exptl_absorpt_correction_T_min 0.16768
_exptl_absorpt_correction_type multi-scan
_exptl_absorpt_process_details
;
CrysAlisPro 1.171.41.93a (Rigaku Oxford Diffraction, 2020)
Empirical absorption correction using spherical harmonics,
implemented in SCALE3 ABSPACK scaling algorithm.
;
_exptl_crystal_colour green
_exptl_crystal_colour_primary green
_exptl_crystal_density_diffrn 1.226
_exptl_crystal_density_method 'not measured'
_exptl_crystal_description needle
_exptl_crystal_F_000 304
_exptl_crystal_size_max 0.22
_exptl_crystal_size_mid 0.05
_exptl_crystal_size_min 0.02
_refine_diff_density_max 0.378
_refine_diff_density_min -0.267
_refine_diff_density_rms 0.065
_refine_ls_abs_structure_details
;
 Flack x determined using 1116 quotients [(I+)-(I-)]/[(I+)+(I-)]
 (Parsons, Flack and Wagner, Acta Cryst. B69 (2013) 249-259).
;
_refine_ls_abs_structure_Flack 1.8(10)
_refine_ls_extinction_method none
_refine_ls_goodness_of_fit_ref 1.072
_refine_ls_hydrogen_treatment constr
_refine_ls_matrix_type full
_refine_ls_number_parameters 202
_refine_ls_number_reflns 4333
_refine_ls_number_restraints 1
_refine_ls_restrained_S_all 1.072
_refine_ls_R_factor_all 0.0866
_refine_ls_R_factor_gt 0.0665
_refine_ls_shift/su_max 0.000
_refine_ls_shift/su_mean 0.000
_refine_ls_structure_factor_coef Fsqd
_refine_ls_weighting_details 'w=1/[\s^2^(Fo^2^)+(0.0966P)^2^] where P=(Fo^2^+2Fc^2^)/3'
_refine_ls_weighting_scheme calc
_refine_ls_wR_factor_gt 0.1622
_refine_ls_wR_factor_ref 0.1751
_reflns_Friedel_coverage 0.766
_reflns_Friedel_fraction_full 0.998
_reflns_Friedel_fraction_max 0.867
_reflns_number_gt 3397
_reflns_number_total 4333
_reflns_threshold_expression 'I > 2\s(I)'
_cod_data_source_file d5ob01492a2.cif
_cod_data_source_block shoji_b_autored
_cod_depositor_comments 'Adding full bibliography for 7160792--7160797.cif.'
_cod_database_code 7160796
_shelx_shelxl_version_number 2018/3
_chemical_oxdiff_formula C20H22
_shelx_space_group_comment
;
The symmetry employed for this shelxl refinement is uniquely defined
by the following loop, which should always be used as a source of
symmetry information in preference to the above space-group names.
They are only intended as comments.
;
_shelx_estimated_absorpt_t_max 0.999
_shelx_estimated_absorpt_t_min 0.985
_olex2_refinement_description
;
1. Fixed Uiso
 At 1.2 times of:
  All C(H) groups
 At 1.5 times of:
  All C(H,H,H) groups
2.a Ternary CH refined with riding coordinates:
 C20(H20)
2.b Aromatic/amide H refined with riding coordinates:
 C1(H1), C2(H2), C3(H3), C4(H4), C7(H7), C10(H10), C11(H11), C12(H12),
 C14(H14), C16(H16)
2.c Idealised Me refined as rotating group:
 C19(H19A,H19B,H19C), C21(H21A,H21B,H21C), C22(H22A,H22B,H22C)
;
_olex2_exptl_crystal_mounting_method loop
_olex2_submission_special_instructions 'No special instructions were received'
_oxdiff_exptl_absorpt_empirical_details
;
Empirical correction (ABSPACK) includes:
- Absorption correction using spherical harmonics
- Frame scaling
- Detector area scaling
;
_oxdiff_exptl_absorpt_empirical_full_max 3.939
_oxdiff_exptl_absorpt_empirical_full_min 0.354

loop_
_space_group_symop_operation_xyz
'x, y, z'
'-x, y+1/2, -z'

loop_
_atom_site_label
_atom_site_type_symbol
_atom_site_fract_x
_atom_site_fract_y
_atom_site_fract_z
_atom_site_U_iso_or_equiv
_atom_site_adp_type
_atom_site_occupancy
_atom_site_site_symmetry_order
_atom_site_calc_flag
_atom_site_refinement_flags_posn
_atom_site_refinement_flags_adp
_atom_site_refinement_flags_occupancy
_atom_site_disorder_assembly
_atom_site_disorder_group
C1 C 0.4942(3) 0.1891(6) 0.6806(2) 0.0248(6) Uani 1 1 d . . . . .
H1 H 0.480179 0.074147 0.624198 0.030 Uiso 1 1 calc R U . . .
C2 C 0.4253(3) 0.1836(7) 0.7656(2) 0.0287(7) Uani 1 1 d . . . . .
H2 H 0.363580 0.066085 0.767430 0.034 Uiso 1 1 calc R U . . .
C3 C 0.4458(3) 0.3503(7) 0.8491(2) 0.0275(7) Uani 1 1 d . . . . .
H3 H 0.398936 0.343803 0.908340 0.033 Uiso 1 1 calc R U . . .
C4 C 0.5334(3) 0.5239(6) 0.8464(2) 0.0267(7) Uani 1 1 d . . . . .
H4 H 0.546054 0.636737 0.903733 0.032 Uiso 1 1 calc R U . . .
C5 C 0.6050(3) 0.5368(5) 0.7595(2) 0.0213(6) Uani 1 1 d . . . . .
C6 C 0.6954(3) 0.7228(6) 0.7568(2) 0.0254(6) Uani 1 1 d . . . . .
C7 C 0.7611(3) 0.7347(6) 0.6712(2) 0.0245(6) Uani 1 1 d . . . . .
H7 H 0.818680 0.859985 0.667208 0.029 Uiso 1 1 calc R U . . .
C8 C 0.7437(3) 0.5591(5) 0.5873(2) 0.0212(6) Uani 1 1 d . . . . .
C9 C 0.8041(3) 0.5344(5) 0.49096(19) 0.0194(6) Uani 1 1 d . . . . .
C10 C 0.8900(3) 0.6839(6) 0.4590(2) 0.0223(6) Uani 1 1 d . . . . .
H10 H 0.914441 0.812296 0.506830 0.027 Uiso 1 1 calc R U . . .
C11 C 0.9481(3) 0.6725(6) 0.3632(2) 0.0220(6) Uani 1 1 d . . . . .
H11 H 1.006625 0.794018 0.355541 0.026 Uiso 1 1 calc R U . . .
C12 C 0.9311(3) 0.5101(5) 0.2802(2) 0.0220(6) Uani 1 1 d . . . . .
H12 H 0.977943 0.541646 0.222456 0.026 Uiso 1 1 calc R U . . .
C13 C 0.8558(2) 0.3024(5) 0.2651(2) 0.0195(6) Uani 1 1 d . . . . .
C14 C 0.7792(3) 0.2172(5) 0.3361(2) 0.0200(6) Uani 1 1 d . . . . .
H14 H 0.738633 0.071063 0.315062 0.024 Uiso 1 1 calc R U . . .
C15 C 0.7515(3) 0.3133(5) 0.4353(2) 0.0199(6) Uani 1 1 d . . . . .
C16 C 0.6657(3) 0.2202(6) 0.4970(2) 0.0230(6) Uani 1 1 d . . . . .
H16 H 0.618728 0.079241 0.480811 0.028 Uiso 1 1 calc R U . . .
C17 C 0.6598(3) 0.3725(5) 0.5892(2) 0.0208(6) Uani 1 1 d . . . . .
C18 C 0.5850(2) 0.3625(5) 0.6762(2) 0.0213(6) Uani 1 1 d . . . . .
C19 C 0.7178(3) 0.9027(6) 0.8470(2) 0.0294(7) Uani 1 1 d . . . . .
H19A H 0.643268 0.988937 0.856958 0.044 Uiso 1 1 calc R U . . .
H19B H 0.778840 1.019271 0.829408 0.044 Uiso 1 1 calc R U . . .
H19C H 0.745714 0.816914 0.913291 0.044 Uiso 1 1 calc R U . . .
C20 C 0.8554(3) 0.1726(6) 0.1574(2) 0.0233(6) Uani 1 1 d . . . . .
H20 H 0.808118 0.019898 0.161972 0.028 Uiso 1 1 calc R U . . .
C21 C 0.9795(3) 0.1020(6) 0.1270(2) 0.0290(7) Uani 1 1 d . . . . .
H21A H 1.025483 0.248898 0.114895 0.043 Uiso 1 1 calc R U . . .
H21B H 0.971157 0.004418 0.061248 0.043 Uiso 1 1 calc R U . . .
H21C H 1.021435 0.007410 0.185349 0.043 Uiso 1 1 calc R U . . .
C22 C 0.7904(3) 0.3301(7) 0.0688(2) 0.0337(8) Uani 1 1 d . . . . .
H22A H 0.706356 0.349648 0.082552 0.051 Uiso 1 1 calc R U . . .
H22B H 0.794439 0.251630 -0.000977 0.051 Uiso 1 1 calc R U . . .
H22C H 0.828787 0.489674 0.068393 0.051 Uiso 1 1 calc R U . . .

loop_
_atom_site_aniso_label
_atom_site_aniso_U_11
_atom_site_aniso_U_22
_atom_site_aniso_U_33
_atom_site_aniso_U_23
_atom_site_aniso_U_13
_atom_site_aniso_U_12
C1 0.0275(16) 0.0227(16) 0.0238(13) -0.0020(12) -0.0006(11) 0.0003(14)
C2 0.0255(16) 0.0307(17) 0.0296(14) 0.0073(13) 0.0018(11) -0.0055(15)
C3 0.0233(14) 0.0387(19) 0.0216(13) 0.0068(13) 0.0076(10) 0.0068(15)
C4 0.0288(16) 0.0300(17) 0.0205(12) -0.0026(12) -0.0010(11) 0.0089(14)
C5 0.0208(14) 0.0199(14) 0.0228(12) 0.0018(11) 0.0008(10) 0.0027(12)
C6 0.0310(16) 0.0221(15) 0.0230(13) -0.0033(11) 0.0013(11) 0.0044(13)
C7 0.0280(16) 0.0208(15) 0.0246(13) -0.0010(11) 0.0015(11) -0.0003(13)
C8 0.0271(15) 0.0191(15) 0.0178(11) 0.0005(11) 0.0036(10) 0.0068(13)
C9 0.0266(15) 0.0152(13) 0.0160(11) 0.0001(10) 0.0004(10) 0.0060(12)
C10 0.0293(15) 0.0174(14) 0.0196(12) -0.0014(11) -0.0003(10) 0.0018(13)
C11 0.0235(14) 0.0184(14) 0.0242(12) 0.0016(12) 0.0033(10) -0.0026(13)
C12 0.0277(15) 0.0185(14) 0.0202(12) 0.0028(11) 0.0038(10) 0.0038(12)
C13 0.0222(14) 0.0170(14) 0.0192(12) -0.0008(10) 0.0020(9) 0.0005(12)
C14 0.0275(15) 0.0141(13) 0.0187(12) -0.0011(10) 0.0044(10) 0.0017(12)
C15 0.0267(15) 0.0159(13) 0.0171(11) -0.0010(10) 0.0012(10) 0.0040(12)
C16 0.0312(15) 0.0183(14) 0.0201(12) -0.0012(11) 0.0047(10) -0.0003(13)
C17 0.0239(14) 0.0200(14) 0.0186(11) 0.0012(11) 0.0028(10) 0.0026(12)
C18 0.0238(14) 0.0218(14) 0.0182(11) 0.0011(11) 0.0011(10) 0.0038(13)
C19 0.0385(18) 0.0290(17) 0.0205(13) -0.0065(12) 0.0016(12) 0.0048(15)
C20 0.0295(16) 0.0215(15) 0.0195(12) -0.0062(11) 0.0055(10) -0.0015(13)
C21 0.0364(18) 0.0244(16) 0.0280(14) -0.0056(13) 0.0121(12) 0.0001(14)
C22 0.0426(19) 0.037(2) 0.0205(13) -0.0072(13) -0.0004(12) 0.0035(16)

loop_
_atom_type_symbol
_atom_type_description
_atom_type_scat_dispersion_real
_atom_type_scat_dispersion_imag
_atom_type_scat_source
C C 0.0033 0.0016 'International Tables Vol C Tables 4.2.6.8 and 6.1.1.4'
H H 0.0000 0.0000 'International Tables Vol C Tables 4.2.6.8 and 6.1.1.4'

loop_
_geom_angle_atom_site_label_1
_geom_angle_atom_site_label_2
_geom_angle_atom_site_label_3
_geom_angle
_geom_angle_site_symmetry_1
_geom_angle_site_symmetry_3
_geom_angle_publ_flag
C2 C1 H1 119.7 . . ?
C2 C1 C18 120.7(3) . . ?
C18 C1 H1 119.7 . . ?
C1 C2 H2 120.0 . . ?
C1 C2 C3 120.1(3) . . ?
C3 C2 H2 120.0 . . ?
C2 C3 H3 119.8 . . ?
C4 C3 C2 120.5(3) . . ?
C4 C3 H3 119.8 . . ?
C3 C4 H4 119.5 . . ?
C3 C4 C5 120.9(3) . . ?
C5 C4 H4 119.5 . . ?
C4 C5 C6 120.4(3) . . ?
C4 C5 C18 118.0(3) . . ?
C18 C5 C6 121.7(2) . . ?
C5 C6 C19 121.1(3) . . ?
C7 C6 C5 119.2(3) . . ?
C7 C6 C19 119.7(3) . . ?
C6 C7 H7 120.0 . . ?
C6 C7 C8 120.1(3) . . ?
C8 C7 H7 120.0 . . ?
C7 C8 C9 129.5(3) . . ?
C17 C8 C7 122.1(3) . . ?
C17 C8 C9 108.4(2) . . ?
C8 C9 C15 105.6(2) . . ?
C10 C9 C8 126.3(3) . . ?
C10 C9 C15 128.1(2) . . ?
C9 C10 H10 115.9 . . ?
C9 C10 C11 128.2(3) . . ?
C11 C10 H10 115.9 . . ?
C10 C11 H11 115.6 . . ?
C12 C11 C10 128.9(3) . . ?
C12 C11 H11 115.6 . . ?
C11 C12 H12 114.2 . . ?
C11 C12 C13 131.5(3) . . ?
C13 C12 H12 114.2 . . ?
C12 C13 C20 116.5(2) . . ?
C14 C13 C12 126.0(2) . . ?
C14 C13 C20 117.5(2) . . ?
C13 C14 H14 115.0 . . ?
C13 C14 C15 130.0(3) . . ?
C15 C14 H14 115.0 . . ?
C14 C15 C9 127.2(3) . . ?
C16 C15 C9 107.8(2) . . ?
C16 C15 C14 124.9(3) . . ?
C15 C16 H16 125.7 . . ?
C15 C16 C17 108.6(3) . . ?
C17 C16 H16 125.7 . . ?
C8 C17 C16 109.5(2) . . ?
C8 C17 C18 119.0(3) . . ?
C16 C17 C18 131.4(3) . . ?
C1 C18 C5 119.8(2) . . ?
C1 C18 C17 122.3(2) . . ?
C5 C18 C17 117.9(3) . . ?
C6 C19 H19A 109.5 . . ?
C6 C19 H19B 109.5 . . ?
C6 C19 H19C 109.5 . . ?
H19A C19 H19B 109.5 . . ?
H19A C19 H19C 109.5 . . ?
H19B C19 H19C 109.5 . . ?
C13 C20 H20 107.5 . . ?
C13 C20 C21 114.5(2) . . ?
C13 C20 C22 109.4(2) . . ?
C21 C20 H20 107.5 . . ?
C21 C20 C22 110.2(2) . . ?
C22 C20 H20 107.5 . . ?
C20 C21 H21A 109.5 . . ?
C20 C21 H21B 109.5 . . ?
C20 C21 H21C 109.5 . . ?
H21A C21 H21B 109.5 . . ?
H21A C21 H21C 109.5 . . ?
H21B C21 H21C 109.5 . . ?
C20 C22 H22A 109.5 . . ?
C20 C22 H22B 109.5 . . ?
C20 C22 H22C 109.5 . . ?
H22A C22 H22B 109.5 . . ?
H22A C22 H22C 109.5 . . ?
H22B C22 H22C 109.5 . . ?

loop_
_geom_bond_atom_site_label_1
_geom_bond_atom_site_label_2
_geom_bond_distance
_geom_bond_site_symmetry_2
_geom_bond_publ_flag
C1 H1 0.9500 . ?
C1 C2 1.375(4) . ?
C1 C18 1.402(4) . ?
C2 H2 0.9500 . ?
C2 C3 1.395(5) . ?
C3 H3 0.9500 . ?
C3 C4 1.375(5) . ?
C4 H4 0.9500 . ?
C4 C5 1.415(4) . ?
C5 C6 1.446(4) . ?
C5 C18 1.420(4) . ?
C6 C7 1.359(4) . ?
C6 C19 1.505(4) . ?
C7 H7 0.9500 . ?
C7 C8 1.428(4) . ?
C8 C9 1.445(4) . ?
C8 C17 1.396(4) . ?
C9 C10 1.357(4) . ?
C9 C15 1.497(4) . ?
C10 H10 0.9500 . ?
C10 C11 1.420(4) . ?
C11 H11 0.9500 . ?
C11 C12 1.370(4) . ?
C12 H12 0.9500 . ?
C12 C13 1.425(4) . ?
C13 C14 1.378(4) . ?
C13 C20 1.526(4) . ?
C14 H14 0.9500 . ?
C14 C15 1.411(3) . ?
C15 C16 1.390(4) . ?
C16 H16 0.9500 . ?
C16 C17 1.434(4) . ?
C17 C18 1.439(3) . ?
C19 H19A 0.9800 . ?
C19 H19B 0.9800 . ?
C19 H19C 0.9800 . ?
C20 H20 1.0000 . ?
C20 C21 1.529(4) . ?
C20 C22 1.536(4) . ?
C21 H21A 0.9800 . ?
C21 H21B 0.9800 . ?
C21 H21C 0.9800 . ?
C22 H22A 0.9800 . ?
C22 H22B 0.9800 . ?
C22 H22C 0.9800 . ?

loop_
_geom_torsion_atom_site_label_1
_geom_torsion_atom_site_label_2
_geom_torsion_atom_site_label_3
_geom_torsion_atom_site_label_4
_geom_torsion
_geom_torsion_site_symmetry_1
_geom_torsion_site_symmetry_2
_geom_torsion_site_symmetry_3
_geom_torsion_site_symmetry_4
_geom_torsion_publ_flag
C1 C2 C3 C4 1.2(5) . . . . ?
C2 C1 C18 C5 -1.0(4) . . . . ?
C2 C1 C18 C17 179.3(3) . . . . ?
C2 C3 C4 C5 -0.3(4) . . . . ?
C3 C4 C5 C6 179.0(3) . . . . ?
C3 C4 C5 C18 -1.1(4) . . . . ?
C4 C5 C6 C7 -178.5(3) . . . . ?
C4 C5 C6 C19 1.5(4) . . . . ?
C4 C5 C18 C1 1.7(4) . . . . ?
C4 C5 C18 C17 -178.5(2) . . . . ?
C5 C6 C7 C8 -2.4(4) . . . . ?
C6 C5 C18 C1 -178.3(3) . . . . ?
C6 C5 C18 C17 1.4(4) . . . . ?
C6 C7 C8 C9 -178.8(3) . . . . ?
C6 C7 C8 C17 0.4(4) . . . . ?
C7 C8 C9 C10 -2.1(5) . . . . ?
C7 C8 C9 C15 178.2(3) . . . . ?
C7 C8 C17 C16 -177.8(3) . . . . ?
C7 C8 C17 C18 2.6(4) . . . . ?
C8 C9 C10 C11 -177.1(3) . . . . ?
C8 C9 C15 C14 178.3(3) . . . . ?
C8 C9 C15 C16 0.4(3) . . . . ?
C8 C17 C18 C1 176.3(3) . . . . ?
C8 C17 C18 C5 -3.4(4) . . . . ?
C9 C8 C17 C16 1.5(3) . . . . ?
C9 C8 C17 C18 -178.0(2) . . . . ?
C9 C10 C11 C12 0.4(5) . . . . ?
C9 C15 C16 C17 0.6(3) . . . . ?
C10 C9 C15 C14 -1.4(5) . . . . ?
C10 C9 C15 C16 -179.3(3) . . . . ?
C10 C11 C12 C13 -2.5(5) . . . . ?
C11 C12 C13 C14 0.1(5) . . . . ?
C11 C12 C13 C20 176.3(3) . . . . ?
C12 C13 C14 C15 3.2(5) . . . . ?
C12 C13 C20 C21 53.1(4) . . . . ?
C12 C13 C20 C22 -71.1(3) . . . . ?
C13 C14 C15 C9 -2.4(5) . . . . ?
C13 C14 C15 C16 175.1(3) . . . . ?
C14 C13 C20 C21 -130.3(3) . . . . ?
C14 C13 C20 C22 105.4(3) . . . . ?
C14 C15 C16 C17 -177.4(3) . . . . ?
C15 C9 C10 C11 2.5(5) . . . . ?
C15 C16 C17 C8 -1.3(3) . . . . ?
C15 C16 C17 C18 178.2(3) . . . . ?
C16 C17 C18 C1 -3.1(5) . . . . ?
C16 C17 C18 C5 177.2(3) . . . . ?
C17 C8 C9 C10 178.6(3) . . . . ?
C17 C8 C9 C15 -1.2(3) . . . . ?
C18 C1 C2 C3 -0.5(5) . . . . ?
C18 C5 C6 C7 1.5(4) . . . . ?
C18 C5 C6 C19 -178.5(3) . . . . ?
C19 C6 C7 C8 177.6(3) . . . . ?
C20 C13 C14 C15 -172.9(3) . . . . ?
